data_7016222
loop_
_publ_author_name
'Huang, Wen-Yen'
'Chuang, Sheng-Jie'
'Chunag, Nien-Tsu'
'Hsiao, Ching-Sheng'
'Datta, Amitabha'
'Chen, Shau-Jiun'
'Hu, Ching-Han'
'Huang, Jui-Hsien'
'Lee, Ting-Yu'
'Lin, Chia-Her'

_publ_section_title
;
 Aluminium complexes containing bidentate and symmetrical tridentate
 pincer type pyrrolyl ligands: synthesis, reactions and ring opening
 polymerization.
;
_journal_issue 28
_journal_name_full 'Dalton transactions (Cambridge, England : 2003)'
_journal_page_first 7423
_journal_page_last 7433
_journal_paper_doi 10.1039/c1dt10442j
_journal_volume 40
_journal_year 2011
_chemical_formula_sum 'C63 H108 Al2 Li2 N12'
_chemical_formula_weight 1101.45
_chemical_name_systematic
;
?
;
_space_group_IT_number 14
_symmetry_cell_setting monoclinic
_symmetry_space_group_name_Hall '-P 2ybc'
_symmetry_space_group_name_H-M 'P 1 21/c 1'
_atom_sites_solution_hydrogens geom
_atom_sites_solution_primary direct
_atom_sites_solution_secondary difmap
_audit_creation_method SHELXL-97
_cell_angle_alpha 90.00
_cell_angle_beta 99.594(2)
_cell_angle_gamma 90.00
_cell_formula_units_Z 2
_cell_length_a 9.2957(3)
_cell_length_b 20.3506(8)
_cell_length_c 17.9295(6)
_cell_measurement_reflns_used 4867
_cell_measurement_temperature 150(2)
_cell_measurement_theta_max 25
_cell_measurement_theta_min 2.5
_cell_volume 3344.3(2)
_computing_cell_refinement 'SAINT v6.280a (Bruker, 2004)'
_computing_data_collection 'APEX2 v1.0-22 (Bruker, 2004)'
_computing_data_reduction 'SAINT v6.280a (Bruker, 2004)'
_computing_molecular_graphics 'SHELXTL 6.14'
_computing_publication_material 'SHELXTL 6.14'
_computing_structure_refinement 'SHELXL-97 (Sheldrick, 2008)'
_computing_structure_solution 'SHELXS-97 (Sheldrick, 2008)'
_diffrn_ambient_temperature 150(2)
_diffrn_detector_area_resol_mean 8.3333
_diffrn_measured_fraction_theta_full 0.968
_diffrn_measured_fraction_theta_max 0.968
_diffrn_measurement_device_type 'Bruker SMART APEX II'
_diffrn_measurement_method \w
_diffrn_radiation_monochromator graphite
_diffrn_radiation_source 'fine-focus sealed tube'
_diffrn_radiation_type MoK\a
_diffrn_radiation_wavelength 0.71073
_diffrn_reflns_av_R_equivalents 0.0389
_diffrn_reflns_av_sigmaI/netI 0.0385
_diffrn_reflns_limit_h_max 12
_diffrn_reflns_limit_h_min -11
_diffrn_reflns_limit_k_max 27
_diffrn_reflns_limit_k_min -27
_diffrn_reflns_limit_l_max 24
_diffrn_reflns_limit_l_min -22
_diffrn_reflns_number 50486
_diffrn_reflns_theta_full 28.71
_diffrn_reflns_theta_max 28.71
_diffrn_reflns_theta_min 1.53
_exptl_absorpt_coefficient_mu 0.089
_exptl_absorpt_correction_T_max 0.9755
_exptl_absorpt_correction_T_min 0.9669
_exptl_absorpt_correction_type multi-scan
_exptl_absorpt_process_details 'SADABS 2.10 (Sheldrick, 2003)'
_exptl_crystal_colour 'pale yellow'
_exptl_crystal_density_diffrn 1.094
_exptl_crystal_density_method 'not measured'
_exptl_crystal_description block
_exptl_crystal_F_000 1204
_exptl_crystal_size_max 0.38
_exptl_crystal_size_mid 0.36
_exptl_crystal_size_min 0.28
_refine_diff_density_max 0.573
_refine_diff_density_min -0.436
_refine_diff_density_rms 0.048
_refine_ls_extinction_method none
_refine_ls_goodness_of_fit_ref 1.106
_refine_ls_hydrogen_treatment constr
_refine_ls_matrix_type full
_refine_ls_number_parameters 373
_refine_ls_number_reflns 8383
_refine_ls_number_restraints 3
_refine_ls_restrained_S_all 1.112
_refine_ls_R_factor_all 0.0819
_refine_ls_R_factor_gt 0.0528
_refine_ls_shift/su_max 0.021
_refine_ls_shift/su_mean 0.001
_refine_ls_structure_factor_coef Fsqd
_refine_ls_weighting_details 'calc w=1/[\s^2^(Fo^2^)+(0.0643P)^2^+1.0773P] where P=(Fo^2^+2Fc^2^)/3'
_refine_ls_weighting_scheme calc
_refine_ls_wR_factor_gt 0.1351
_refine_ls_wR_factor_ref 0.1491
_reflns_number_gt 5860
_reflns_number_total 8383
_reflns_threshold_expression >2sigma(I)
_cod_data_source_file c1dt10442j.txt
_cod_data_source_block 271n
_cod_depositor_comments
;
The following automatic conversions were performed:

'_symmetry_cell_setting' value 'Monoclinic' changed to 'monoclinic'
according to /home/saulius/struct/CIF-dictionaries/cif_core.dic
dictionary named 'cif_core.dic' version 2.4.1 from 2010-06-29.

Automatic conversion script
Id: cif_fix_values 1715 2011-07-08 13:25:40Z adriana 
;
_cod_original_sg_symbol_H-M P2(1)/c
_cod_database_code 7016222

loop_
_symmetry_equiv_pos_as_xyz
'x, y, z'
'-x, y+1/2, -z+1/2'
'-x, -y, -z'
'x, -y-1/2, z-1/2'

loop_
_atom_site_label
_atom_site_type_symbol
_atom_site_fract_x
_atom_site_fract_y
_atom_site_fract_z
_atom_site_U_iso_or_equiv
_atom_site_adp_type
_atom_site_occupancy
_atom_site_symmetry_multiplicity
_atom_site_calc_flag
_atom_site_refinement_flags
_atom_site_disorder_assembly
_atom_site_disorder_group
Al1 Al 0.13476(5) 0.21334(2) 0.89300(3) 0.02348(13) Uani 1 1 d . . .
N1 N 0.11907(16) 0.19830(7) 0.78752(7) 0.0269(3) Uani 1 1 d . . .
N2 N -0.14027(17) 0.27931(7) 0.70688(8) 0.0336(3) Uani 1 1 d . . .
H49 H -0.1593 0.2597 0.6604 0.040 Uiso 1 1 d R . .
N3 N 0.21350(16) 0.13254(7) 0.91172(7) 0.0268(3) Uani 1 1 d . . .
N4 N -0.05499(15) 0.22738(6) 0.91564(7) 0.0238(3) Uani 1 1 d . . .
N5 N 0.18878(16) 0.29451(7) 0.92632(8) 0.0278(3) Uani 1 1 d . . .
N6 N -0.25901(16) 0.13637(7) 0.80807(8) 0.0307(3) Uani 1 1 d . . .
H50 H -0.3471 0.1564 0.8045 0.037 Uiso 1 1 d R . .
C1 C 0.1066(2) 0.23588(9) 0.72150(9) 0.0328(4) Uani 1 1 d . . .
C2 C 0.1816(2) 0.20555(11) 0.67212(10) 0.0429(5) Uani 1 1 d . . .
H1 H 0.1885 0.2201 0.6225 0.051 Uiso 1 1 calc R . .
C3 C 0.2477(2) 0.14844(11) 0.70802(10) 0.0431(5) Uani 1 1 d . . .
H2 H 0.3078 0.1180 0.6873 0.052 Uiso 1 1 calc R . .
C4 C 0.20820(19) 0.14555(9) 0.77824(9) 0.0306(4) Uani 1 1 d . . .
C5 C 0.0171(2) 0.29679(9) 0.71372(10) 0.0364(4) Uani 1 1 d . . .
H3 H 0.0336 0.3214 0.6683 0.044 Uiso 1 1 calc R . .
H4 H 0.0462 0.3252 0.7585 0.044 Uiso 1 1 calc R . .
C6 C -0.2450(2) 0.33475(9) 0.70965(10) 0.0396(5) Uani 1 1 d . . .
C7 C -0.2228(3) 0.39013(10) 0.65531(12) 0.0494(5) Uani 1 1 d . . .
H5 H -0.2304 0.3725 0.6039 0.074 Uiso 1 1 calc R . .
H6 H -0.1260 0.4096 0.6708 0.074 Uiso 1 1 calc R . .
H7 H -0.2978 0.4238 0.6563 0.074 Uiso 1 1 calc R . .
C8 C -0.3964(2) 0.30537(12) 0.68678(13) 0.0515(6) Uani 1 1 d . . .
H8 H -0.4060 0.2877 0.6353 0.077 Uiso 1 1 calc R . .
H9 H -0.4701 0.3395 0.6884 0.077 Uiso 1 1 calc R . .
H10 H -0.4106 0.2700 0.7219 0.077 Uiso 1 1 calc R . .
C9 C -0.2284(3) 0.36029(12) 0.79055(12) 0.0586(6) Uani 1 1 d . . .
H11 H -0.3048 0.3928 0.7942 0.088 Uiso 1 1 calc R . .
H12 H -0.1324 0.3809 0.8046 0.088 Uiso 1 1 calc R . .
H13 H -0.2373 0.3236 0.8249 0.088 Uiso 1 1 calc R . .
C10 C 0.2503(2) 0.10080(9) 0.84476(9) 0.0340(4) Uani 1 1 d . . .
H14 H 0.1975 0.0586 0.8358 0.041 Uiso 1 1 calc R . .
H15 H 0.3564 0.0917 0.8520 0.041 Uiso 1 1 calc R . .
C11 C 0.25507(19) 0.09777(8) 0.98368(9) 0.0279(4) Uani 1 1 d . . .
C12 C 0.4198(2) 0.09177(13) 1.00539(12) 0.0527(6) Uani 1 1 d . . .
H16 H 0.4635 0.1357 1.0097 0.079 Uiso 1 1 calc R . .
H17 H 0.4585 0.0667 0.9664 0.079 Uiso 1 1 calc R . .
H18 H 0.4435 0.0690 1.0540 0.079 Uiso 1 1 calc R . .
C13 C 0.1902(3) 0.02906(11) 0.98041(13) 0.0562(6) Uani 1 1 d . . .
H19 H 0.0844 0.0317 0.9639 0.084 Uiso 1 1 calc R . .
H20 H 0.2107 0.0090 1.0307 0.084 Uiso 1 1 calc R . .
H21 H 0.2335 0.0023 0.9445 0.084 Uiso 1 1 calc R . .
C14 C 0.1985(3) 0.13744(13) 1.04422(11) 0.0701(8) Uani 1 1 d . . .
H22 H 0.0918 0.1398 1.0326 0.105 Uiso 1 1 calc R . .
H23 H 0.2392 0.1819 1.0457 0.105 Uiso 1 1 calc R . .
H24 H 0.2278 0.1163 1.0935 0.105 Uiso 1 1 calc R . .
C15 C -0.04920(19) 0.28375(8) 0.95982(9) 0.0269(3) Uani 1 1 d . . .
C16 C -0.1639(2) 0.28367(9) 0.99907(10) 0.0356(4) Uani 1 1 d . . .
H25 H -0.1853 0.3165 1.0333 0.043 Uiso 1 1 calc R . .
C17 C -0.2440(2) 0.22552(9) 0.97894(10) 0.0345(4) Uani 1 1 d . . .
H26 H -0.3302 0.2124 0.9969 0.041 Uiso 1 1 calc R . .
C18 C -0.17564(18) 0.19143(8) 0.92908(9) 0.0273(4) Uani 1 1 d . . .
C19 C 0.07637(19) 0.32964(8) 0.95852(9) 0.0298(4) Uani 1 1 d . . .
H27 H 0.0437 0.3688 0.9274 0.036 Uiso 1 1 calc R . .
H28 H 0.1159 0.3445 1.0105 0.036 Uiso 1 1 calc R . .
C20 C 0.3268(2) 0.32925(9) 0.92441(10) 0.0323(4) Uani 1 1 d . . .
C21 C 0.4176(2) 0.28618(10) 0.88014(12) 0.0418(5) Uani 1 1 d . . .
H29 H 0.4292 0.2424 0.9032 0.063 Uiso 1 1 calc R . .
H30 H 0.5138 0.3062 0.8812 0.063 Uiso 1 1 calc R . .
H31 H 0.3680 0.2823 0.8276 0.063 Uiso 1 1 calc R . .
C22 C 0.4115(2) 0.34000(12) 1.00445(11) 0.0489(5) Uani 1 1 d . . .
H32 H 0.4303 0.2975 1.0299 0.073 Uiso 1 1 calc R . .
H33 H 0.3539 0.3676 1.0332 0.073 Uiso 1 1 calc R . .
H34 H 0.5045 0.3617 1.0015 0.073 Uiso 1 1 calc R . .
C23 C 0.3030(2) 0.39568(10) 0.88415(13) 0.0467(5) Uani 1 1 d . . .
H35 H 0.2492 0.4249 0.9131 0.070 Uiso 1 1 calc R . .
H36 H 0.2468 0.3893 0.8334 0.070 Uiso 1 1 calc R . .
H37 H 0.3976 0.4153 0.8802 0.070 Uiso 1 1 calc R . .
C24 C -0.2123(2) 0.12706(8) 0.89111(9) 0.0304(4) Uani 1 1 d . . .
H38 H -0.2918 0.1058 0.9128 0.036 Uiso 1 1 calc R . .
H39 H -0.1259 0.0979 0.9003 0.036 Uiso 1 1 calc R . .
C25 C -0.2753(2) 0.07554(9) 0.76050(10) 0.0341(4) Uani 1 1 d . . .
C26 C -0.1265(2) 0.04439(11) 0.76119(13) 0.0504(5) Uani 1 1 d . . .
H40 H -0.0603 0.0768 0.7449 0.076 Uiso 1 1 calc R . .
H41 H -0.1362 0.0068 0.7266 0.076 Uiso 1 1 calc R . .
H42 H -0.0871 0.0295 0.8125 0.076 Uiso 1 1 calc R . .
C27 C -0.3806(2) 0.02613(10) 0.78602(12) 0.0448(5) Uani 1 1 d . . .
H43 H -0.3425 0.0116 0.8376 0.067 Uiso 1 1 calc R . .
H44 H -0.3909 -0.0118 0.7519 0.067 Uiso 1 1 calc R . .
H45 H -0.4760 0.0469 0.7849 0.067 Uiso 1 1 calc R . .
C28 C -0.3369(3) 0.09879(11) 0.68042(11) 0.0488(5) Uani 1 1 d . . .
H46 H -0.3545 0.0607 0.6466 0.073 Uiso 1 1 calc R . .
H47 H -0.2668 0.1283 0.6624 0.073 Uiso 1 1 calc R . .
H48 H -0.4289 0.1222 0.6809 0.073 Uiso 1 1 calc R . .
Li1 Li -0.1206(4) 0.20880(16) 0.78752(17) 0.0359(7) Uani 1 1 d . . .
C29 C 0.2954(6) 0.5267(4) 1.0606(5) 0.133(3) Uani 0.50 1 d PD . .
H29A H 0.3415 0.5514 1.0240 0.200 Uiso 0.50 1 calc PR . .
H29B H 0.3456 0.4845 1.0713 0.200 Uiso 0.50 1 calc PR . .
H29C H 0.3018 0.5520 1.1075 0.200 Uiso 0.50 1 calc PR . .
C30 C 0.1371(5) 0.51445(16) 1.0282(2) 0.1141(15) Uani 1 1 d D . .
H30A H 0.2379 0.5256 1.0485 0.137 Uiso 0.50 1 d P . .
C31 C 0.0600(7) 0.48064(18) 1.0726(3) 0.128(2) Uani 1 1 d D . .
H31A H 0.1020 0.4671 1.1221 0.154 Uiso 1 1 calc R . .
C32 C 0.0823(6) 0.53326(16) 0.9573(2) 0.1169(18) Uani 1 1 d D . .
H32A H 0.1422 0.5562 0.9280 0.140 Uiso 1 1 calc R . .

loop_
_atom_site_aniso_label
_atom_site_aniso_U_11
_atom_site_aniso_U_22
_atom_site_aniso_U_33
_atom_site_aniso_U_23
_atom_site_aniso_U_13
_atom_site_aniso_U_12
Al1 0.0248(3) 0.0258(2) 0.0204(2) 0.00127(18) 0.00544(18) 0.0047(2)
N1 0.0282(8) 0.0335(7) 0.0204(6) 0.0018(5) 0.0080(5) 0.0049(6)
N2 0.0370(9) 0.0363(8) 0.0266(7) 0.0055(6) 0.0022(6) 0.0035(7)
N3 0.0342(8) 0.0267(7) 0.0205(6) 0.0012(5) 0.0074(5) 0.0086(6)
N4 0.0247(8) 0.0269(7) 0.0206(6) 0.0011(5) 0.0062(5) 0.0052(5)
N5 0.0259(8) 0.0285(7) 0.0296(7) -0.0003(5) 0.0066(6) 0.0030(6)
N6 0.0306(9) 0.0350(8) 0.0262(7) 0.0014(6) 0.0034(6) 0.0031(6)
C1 0.0307(10) 0.0459(10) 0.0225(8) 0.0070(7) 0.0065(7) 0.0006(8)
C2 0.0458(13) 0.0624(13) 0.0230(8) 0.0054(8) 0.0135(8) 0.0055(10)
C3 0.0431(12) 0.0600(12) 0.0294(9) -0.0034(9) 0.0156(8) 0.0118(10)
C4 0.0268(10) 0.0405(9) 0.0254(8) -0.0033(7) 0.0072(7) 0.0064(8)
C5 0.0372(11) 0.0423(10) 0.0294(9) 0.0128(7) 0.0049(7) -0.0013(8)
C6 0.0435(12) 0.0415(10) 0.0315(9) 0.0076(8) -0.0003(8) 0.0104(9)
C7 0.0572(15) 0.0391(10) 0.0480(12) 0.0132(9) -0.0025(10) 0.0059(10)
C8 0.0407(13) 0.0599(13) 0.0515(12) 0.0151(10) 0.0004(9) 0.0089(10)
C9 0.0666(16) 0.0677(15) 0.0387(11) -0.0040(10) 0.0009(10) 0.0283(13)
C10 0.0342(11) 0.0394(9) 0.0291(8) -0.0026(7) 0.0078(7) 0.0139(8)
C11 0.0322(10) 0.0260(8) 0.0257(8) 0.0037(6) 0.0052(7) 0.0072(7)
C12 0.0358(12) 0.0733(15) 0.0443(11) 0.0155(11) -0.0067(9) -0.0042(11)
C13 0.0643(16) 0.0490(12) 0.0486(12) 0.0189(10) -0.0099(11) -0.0228(11)
C14 0.119(2) 0.0693(16) 0.0260(10) 0.0139(10) 0.0223(12) 0.0531(16)
C15 0.0300(9) 0.0291(8) 0.0218(7) -0.0007(6) 0.0046(6) 0.0073(7)
C16 0.0397(11) 0.0406(10) 0.0290(8) -0.0052(7) 0.0134(7) 0.0082(8)
C17 0.0286(10) 0.0485(11) 0.0289(9) 0.0017(7) 0.0125(7) 0.0022(8)
C18 0.0254(9) 0.0358(9) 0.0213(7) 0.0045(6) 0.0055(6) 0.0033(7)
C19 0.0339(10) 0.0284(8) 0.0269(8) -0.0025(6) 0.0047(7) 0.0051(7)
C20 0.0290(10) 0.0356(9) 0.0322(9) 0.0010(7) 0.0046(7) -0.0020(7)
C21 0.0317(11) 0.0456(11) 0.0501(11) -0.0025(9) 0.0124(8) -0.0035(9)
C22 0.0390(12) 0.0660(14) 0.0395(11) -0.0035(10) -0.0002(9) -0.0109(10)
C23 0.0491(14) 0.0375(10) 0.0544(12) 0.0083(9) 0.0109(10) -0.0042(9)
C24 0.0320(10) 0.0339(9) 0.0256(8) 0.0044(7) 0.0056(7) -0.0005(7)
C25 0.0326(11) 0.0396(10) 0.0309(9) -0.0044(7) 0.0075(7) -0.0017(8)
C26 0.0389(13) 0.0563(13) 0.0557(13) -0.0203(10) 0.0076(10) 0.0038(10)
C27 0.0477(13) 0.0425(11) 0.0464(11) -0.0065(9) 0.0142(9) -0.0085(9)
C28 0.0536(14) 0.0606(13) 0.0313(10) -0.0032(9) 0.0045(9) -0.0067(11)
Li1 0.0347(18) 0.0414(17) 0.0306(15) 0.0090(12) 0.0029(12) 0.0005(14)
C29 0.163(9) 0.082(5) 0.158(8) -0.064(5) 0.034(7) -0.012(5)
C30 0.186(4) 0.0586(19) 0.120(3) -0.010(2) 0.090(3) 0.039(2)
C31 0.238(6) 0.068(2) 0.107(3) 0.021(2) 0.110(4) 0.063(3)
C32 0.214(5) 0.0475(16) 0.124(3) 0.0200(19) 0.130(4) 0.033(3)

loop_
_atom_type_symbol
_atom_type_description
_atom_type_scat_dispersion_real
_atom_type_scat_dispersion_imag
_atom_type_scat_source
C C 0.0033 0.0016 'International Tables Vol C Tables 4.2.6.8 and 6.1.1.4'
H H 0.0000 0.0000 'International Tables Vol C Tables 4.2.6.8 and 6.1.1.4'
Al Al 0.0645 0.0514 'International Tables Vol C Tables 4.2.6.8 and 6.1.1.4'
Li Li -0.0003 0.0001 'International Tables Vol C Tables 4.2.6.8 and 6.1.1.4'
N N 0.0061 0.0033 'International Tables Vol C Tables 4.2.6.8 and 6.1.1.4'

loop_
_geom_angle_atom_site_label_1
_geom_angle_atom_site_label_2
_geom_angle_atom_site_label_3
_geom_angle
_geom_angle_site_symmetry_1
_geom_angle_site_symmetry_3
_geom_angle_publ_flag
N5 Al1 N3 133.72(7) . . ?
N5 Al1 N4 90.50(6) . . ?
N3 Al1 N4 117.35(7) . . ?
N5 Al1 N1 116.73(7) . . ?
N3 Al1 N1 89.99(6) . . ?
N4 Al1 N1 108.54(6) . . ?
N5 Al1 Li1 114.58(8) . . ?
N3 Al1 Li1 111.68(8) . . ?
N4 Al1 Li1 55.34(8) . . ?
N1 Al1 Li1 53.22(8) . . ?
C4 N1 C1 106.83(14) . . ?
C4 N1 Al1 107.28(10) . . ?
C1 N1 Al1 137.54(12) . . ?
C4 N1 Li1 133.66(14) . . ?
C1 N1 Li1 90.32(12) . . ?
Al1 N1 Li1 84.02(9) . . ?
C5 N2 C6 116.88(15) . . ?
C5 N2 Li1 98.04(13) . . ?
C6 N2 Li1 119.53(15) . . ?
C5 N2 H49 102.6 . . ?
C6 N2 H49 109.4 . . ?
Li1 N2 H49 108.8 . . ?
C10 N3 C11 116.65(13) . . ?
C10 N3 Al1 113.25(10) . . ?
C11 N3 Al1 129.90(10) . . ?
C15 N4 C18 106.90(13) . . ?
C15 N4 Al1 107.30(11) . . ?
C18 N4 Al1 139.65(11) . . ?
C15 N4 Li1 132.94(13) . . ?
C18 N4 Li1 89.96(12) . . ?
Al1 N4 Li1 82.13(9) . . ?
C19 N5 C20 117.26(13) . . ?
C19 N5 Al1 113.69(11) . . ?
C20 N5 Al1 129.05(11) . . ?
C24 N6 C25 116.66(13) . . ?
C24 N6 Li1 100.68(13) . . ?
C25 N6 Li1 120.28(14) . . ?
C24 N6 H50 103.7 . . ?
C25 N6 H50 109.1 . . ?
Li1 N6 H50 104.6 . . ?
C2 C1 N1 108.85(16) . . ?
C2 C1 C5 130.99(16) . . ?
N1 C1 C5 120.12(15) . . ?
C2 C1 Li1 136.85(16) . . ?
N1 C1 Li1 57.78(11) . . ?
C5 C1 Li1 74.90(12) . . ?
C1 C2 C3 107.83(16) . . ?
C1 C2 H1 126.1 . . ?
C3 C2 H1 126.1 . . ?
C4 C3 C2 106.86(17) . . ?
C4 C3 H2 126.6 . . ?
C2 C3 H2 126.6 . . ?
C3 C4 N1 109.57(16) . . ?
C3 C4 C10 133.01(17) . . ?
N1 C4 C10 117.26(14) . . ?
C1 C5 N2 109.57(15) . . ?
C1 C5 Li1 72.66(12) . . ?
N2 C5 Li1 48.49(10) . . ?
C1 C5 H3 109.8 . . ?
N2 C5 H3 109.8 . . ?
Li1 C5 H3 153.9 . . ?
C1 C5 H4 109.8 . . ?
N2 C5 H4 109.8 . . ?
Li1 C5 H4 94.5 . . ?
H3 C5 H4 108.2 . . ?
N2 C6 C8 105.81(16) . . ?
N2 C6 C9 108.99(15) . . ?
C8 C6 C9 109.45(19) . . ?
N2 C6 C7 112.20(17) . . ?
C8 C6 C7 109.60(16) . . ?
C9 C6 C7 110.65(18) . . ?
C6 C7 H5 109.5 . . ?
C6 C7 H6 109.5 . . ?
H5 C7 H6 109.5 . . ?
C6 C7 H7 109.5 . . ?
H5 C7 H7 109.5 . . ?
H6 C7 H7 109.5 . . ?
C6 C8 H8 109.5 . . ?
C6 C8 H9 109.5 . . ?
H8 C8 H9 109.5 . . ?
C6 C8 H10 109.5 . . ?
H8 C8 H10 109.5 . . ?
H9 C8 H10 109.5 . . ?
C6 C9 H11 109.5 . . ?
C6 C9 H12 109.5 . . ?
H11 C9 H12 109.5 . . ?
C6 C9 H13 109.5 . . ?
H11 C9 H13 109.5 . . ?
H12 C9 H13 109.5 . . ?
N3 C10 C4 108.70(14) . . ?
N3 C10 H14 109.9 . . ?
C4 C10 H14 109.9 . . ?
N3 C10 H15 109.9 . . ?
C4 C10 H15 109.9 . . ?
H14 C10 H15 108.3 . . ?
N3 C11 C14 107.53(13) . . ?
N3 C11 C13 111.43(14) . . ?
C14 C11 C13 109.55(19) . . ?
N3 C11 C12 111.75(15) . . ?
C14 C11 C12 108.33(18) . . ?
C13 C11 C12 108.20(17) . . ?
C11 C12 H16 109.5 . . ?
C11 C12 H17 109.5 . . ?
H16 C12 H17 109.5 . . ?
C11 C12 H18 109.5 . . ?
H16 C12 H18 109.5 . . ?
H17 C12 H18 109.5 . . ?
C11 C13 H19 109.5 . . ?
C11 C13 H20 109.5 . . ?
H19 C13 H20 109.5 . . ?
C11 C13 H21 109.5 . . ?
H19 C13 H21 109.5 . . ?
H20 C13 H21 109.5 . . ?
C11 C14 H22 109.5 . . ?
C11 C14 H23 109.5 . . ?
H22 C14 H23 109.5 . . ?
C11 C14 H24 109.5 . . ?
H22 C14 H24 109.5 . . ?
H23 C14 H24 109.5 . . ?
C16 C15 N4 109.38(15) . . ?
C16 C15 C19 133.07(15) . . ?
N4 C15 C19 117.51(14) . . ?
C15 C16 C17 106.96(15) . . ?
C15 C16 H25 126.5 . . ?
C17 C16 H25 126.5 . . ?
C18 C17 C16 107.99(16) . . ?
C18 C17 H26 126.0 . . ?
C16 C17 H26 126.0 . . ?
C17 C18 N4 108.76(15) . . ?
C17 C18 C24 130.43(17) . . ?
N4 C18 C24 120.81(15) . . ?
C17 C18 Li1 136.93(14) . . ?
N4 C18 Li1 58.90(10) . . ?
C24 C18 Li1 75.51(11) . . ?
N5 C19 C15 108.14(13) . . ?
N5 C19 H27 110.1 . . ?
C15 C19 H27 110.1 . . ?
N5 C19 H28 110.1 . . ?
C15 C19 H28 110.1 . . ?
H27 C19 H28 108.4 . . ?
N5 C20 C21 107.22(14) . . ?
N5 C20 C23 112.15(15) . . ?
C21 C20 C23 108.10(16) . . ?
N5 C20 C22 111.15(15) . . ?
C21 C20 C22 109.04(16) . . ?
C23 C20 C22 109.07(17) . . ?
C20 C21 H29 109.5 . . ?
C20 C21 H30 109.5 . . ?
H29 C21 H30 109.5 . . ?
C20 C21 H31 109.5 . . ?
H29 C21 H31 109.5 . . ?
H30 C21 H31 109.5 . . ?
C20 C22 H32 109.5 . . ?
C20 C22 H33 109.5 . . ?
H32 C22 H33 109.5 . . ?
C20 C22 H34 109.5 . . ?
H32 C22 H34 109.5 . . ?
H33 C22 H34 109.5 . . ?
C20 C23 H35 109.5 . . ?
C20 C23 H36 109.5 . . ?
H35 C23 H36 109.5 . . ?
C20 C23 H37 109.5 . . ?
H35 C23 H37 109.5 . . ?
H36 C23 H37 109.5 . . ?
C18 C24 N6 110.54(13) . . ?
C18 C24 Li1 72.65(11) . . ?
N6 C24 Li1 46.88(10) . . ?
C18 C24 H38 109.5 . . ?
N6 C24 H38 109.5 . . ?
Li1 C24 H38 150.5 . . ?
C18 C24 H39 109.5 . . ?
N6 C24 H39 109.5 . . ?
Li1 C24 H39 98.1 . . ?
H38 C24 H39 108.1 . . ?
N6 C25 C26 109.56(15) . . ?
N6 C25 C27 112.54(15) . . ?
C26 C25 C27 110.55(17) . . ?
N6 C25 C28 105.40(15) . . ?
C26 C25 C28 109.54(17) . . ?
C27 C25 C28 109.09(16) . . ?
C25 C26 H40 109.5 . . ?
C25 C26 H41 109.5 . . ?
H40 C26 H41 109.5 . . ?
C25 C26 H42 109.5 . . ?
H40 C26 H42 109.5 . . ?
H41 C26 H42 109.5 . . ?
C25 C27 H43 109.5 . . ?
C25 C27 H44 109.5 . . ?
H43 C27 H44 109.5 . . ?
C25 C27 H45 109.5 . . ?
H43 C27 H45 109.5 . . ?
H44 C27 H45 109.5 . . ?
C25 C28 H46 109.5 . . ?
C25 C28 H47 109.5 . . ?
H46 C28 H47 109.5 . . ?
C25 C28 H48 109.5 . . ?
H46 C28 H48 109.5 . . ?
H47 C28 H48 109.5 . . ?
N2 Li1 N6 131.29(17) . . ?
N2 Li1 N1 92.25(14) . . ?
N6 Li1 N1 126.28(16) . . ?
N2 Li1 N4 124.93(16) . . ?
N6 Li1 N4 90.49(12) . . ?
N1 Li1 N4 85.28(11) . . ?
N2 Li1 C1 61.08(10) . . ?
N6 Li1 C1 144.08(17) . . ?
N1 Li1 C1 31.90(7) . . ?
N4 Li1 C1 108.25(13) . . ?
N2 Li1 C5 33.47(8) . . ?
N6 Li1 C5 160.98(16) . . ?
N1 Li1 C5 60.39(9) . . ?
N4 Li1 C5 108.29(13) . . ?
C1 Li1 C5 32.44(7) . . ?
N2 Li1 C18 139.22(16) . . ?
N6 Li1 C18 60.54(9) . . ?
N1 Li1 C18 109.44(12) . . ?
N4 Li1 C18 31.13(6) . . ?
C1 Li1 C18 137.73(13) . . ?
C5 Li1 C18 137.32(14) . . ?
N2 Li1 C24 156.31(17) . . ?
N6 Li1 C24 32.44(7) . . ?
N1 Li1 C24 111.42(12) . . ?
N4 Li1 C24 58.92(8) . . ?
C1 Li1 C24 142.52(14) . . ?
C5 Li1 C24 166.50(14) . . ?
C18 Li1 C24 31.84(6) . . ?
N2 Li1 Al1 115.34(14) . . ?
N6 Li1 Al1 113.32(12) . . ?
N1 Li1 Al1 42.77(6) . . ?
N4 Li1 Al1 42.53(6) . . ?
C1 Li1 Al1 69.07(8) . . ?
C5 Li1 Al1 83.67(10) . . ?
C18 Li1 Al1 68.78(8) . . ?
C24 Li1 Al1 83.43(9) . . ?
C30 C29 H29A 109.5 . . ?
C30 C29 H29B 109.5 . . ?
H29A C29 H29B 109.5 . . ?
C30 C29 H29C 109.5 . . ?
H29A C29 H29C 109.5 . . ?
H29B C29 H29C 109.5 . . ?
C30 C29 H30A 7.3 . . ?
H29A C29 H30A 105.3 . . ?
H29B C29 H30A 116.7 . . ?
H29C C29 H30A 106.2 . . ?
C32 C30 C31 123.4(4) . . ?
C32 C30 C29 120.6(6) . . ?
C31 C30 C29 115.9(6) . . ?
C32 C30 H30A 118.5 . . ?
C31 C30 H30A 118.2 . . ?
C29 C30 H30A 4.1 . . ?
C30 C31 C32 116.6(4) . 3_567 ?
C30 C31 H31A 121.7 . . ?
C32 C31 H31A 121.7 3_567 . ?
C30 C32 C31 120.0(4) . 3_567 ?
C30 C32 H32A 120.0 . . ?
C31 C32 H32A 120.0 3_567 . ?

loop_
_geom_bond_atom_site_label_1
_geom_bond_atom_site_label_2
_geom_bond_distance
_geom_bond_site_symmetry_2
_geom_bond_publ_flag
Al1 N5 1.7993(14) . ?
Al1 N3 1.8083(14) . ?
Al1 N4 1.8963(15) . ?
Al1 N1 1.8973(14) . ?
Al1 Li1 2.779(3) . ?
N1 C4 1.383(2) . ?
N1 C1 1.398(2) . ?
N1 Li1 2.238(4) . ?
N2 C5 1.490(2) . ?
N2 C6 1.496(2) . ?
N2 Li1 2.023(3) . ?
N2 H49 0.9150 . ?
N3 C10 1.454(2) . ?
N3 C11 1.4659(19) . ?
N4 C15 1.390(2) . ?
N4 C18 1.393(2) . ?
N4 Li1 2.308(3) . ?
N5 C19 1.462(2) . ?
N5 C20 1.470(2) . ?
N6 C24 1.492(2) . ?
N6 C25 1.497(2) . ?
N6 Li1 2.030(4) . ?
N6 H50 0.9079 . ?
C1 C2 1.363(3) . ?
C1 C5 1.487(3) . ?
C1 Li1 2.645(4) . ?
C2 C3 1.418(3) . ?
C2 H1 0.9500 . ?
C3 C4 1.370(2) . ?
C3 H2 0.9500 . ?
C4 C10 1.500(2) . ?
C5 Li1 2.675(4) . ?
C5 H3 0.9900 . ?
C5 H4 0.9900 . ?
C6 C8 1.521(3) . ?
C6 C9 1.524(3) . ?
C6 C7 1.526(3) . ?
C7 H5 0.9800 . ?
C7 H6 0.9800 . ?
C7 H7 0.9800 . ?
C8 H8 0.9800 . ?
C8 H9 0.9800 . ?
C8 H10 0.9800 . ?
C9 H11 0.9800 . ?
C9 H12 0.9800 . ?
C9 H13 0.9800 . ?
C10 H14 0.9900 . ?
C10 H15 0.9900 . ?
C11 C14 1.516(3) . ?
C11 C13 1.520(3) . ?
C11 C12 1.520(3) . ?
C12 H16 0.9800 . ?
C12 H17 0.9800 . ?
C12 H18 0.9800 . ?
C13 H19 0.9800 . ?
C13 H20 0.9800 . ?
C13 H21 0.9800 . ?
C14 H22 0.9800 . ?
C14 H23 0.9800 . ?
C14 H24 0.9800 . ?
C15 C16 1.372(3) . ?
C15 C19 1.498(2) . ?
C16 C17 1.413(3) . ?
C16 H25 0.9500 . ?
C17 C18 1.369(2) . ?
C17 H26 0.9500 . ?
C18 C24 1.489(2) . ?
C18 Li1 2.695(3) . ?
C19 H27 0.9900 . ?
C19 H28 0.9900 . ?
C20 C21 1.528(3) . ?
C20 C23 1.531(3) . ?
C20 C22 1.533(3) . ?
C21 H29 0.9800 . ?
C21 H30 0.9800 . ?
C21 H31 0.9800 . ?
C22 H32 0.9800 . ?
C22 H33 0.9800 . ?
C22 H34 0.9800 . ?
C23 H35 0.9800 . ?
C23 H36 0.9800 . ?
C23 H37 0.9800 . ?
C24 Li1 2.733(3) . ?
C24 H38 0.9900 . ?
C24 H39 0.9900 . ?
C25 C26 1.520(3) . ?
C25 C27 1.525(3) . ?
C25 C28 1.529(3) . ?
C26 H40 0.9800 . ?
C26 H41 0.9800 . ?
C26 H42 0.9800 . ?
C27 H43 0.9800 . ?
C27 H44 0.9800 . ?
C27 H45 0.9800 . ?
C28 H46 0.9800 . ?
C28 H47 0.9800 . ?
C28 H48 0.9800 . ?
C29 C30 1.510(3) . ?
C29 H29A 0.9800 . ?
C29 H29B 0.9800 . ?
C29 H29C 0.9800 . ?
C29 H30A 0.5427 . ?
C30 C32 1.343(3) . ?
C30 C31 1.346(3) . ?
C30 H30A 0.9743 . ?
C31 C32 1.372(6) 3_567 ?
C31 H31A 0.9500 . ?
C32 C31 1.372(6) 3_567 ?
C32 H32A 0.9500 . ?
